data_7712807
loop_
_publ_author_name
'Fan, Qingqing'
'Du, Xinyu'
'Yang, Wenjing'
'Li, Qingshuang'
'Huang, Wei'
'Sun, Hongjian'
'Hinz, Alexander'
'Li, Xiaoyan'

_publ_section_title
;
 Effects of silylene ligands on performance of carbonyl hydrosilylation
 catalyzed by cobalt phosphine complexes
;
_journal_name_full 'Dalton Transactions'
_journal_paper_doi 10.1039/D3DT00372H
_journal_year 2023
_chemical_formula_moiety 'C39 H63 Cl3 Co N4 P Si3'
_chemical_formula_sum 'C39 H63 Cl3 Co N4 P Si3'
_chemical_formula_weight 868.45
_space_group_crystal_system monoclinic
_space_group_IT_number 14
_space_group_name_Hall '-P 2yn'
_space_group_name_H-M_alt 'P 1 21/n 1'
_atom_sites_solution_hydrogens mixed
_atom_sites_solution_primary dual
_audit_creation_date 2021-03-19
_audit_creation_method
;
Olex2 1.2
(compiled 2018.05.29 svn.r3508 for OlexSys, GUI svn.r5506)
;
_audit_update_record
;
2021-04-09 deposited with the CCDC.	2023-04-17 downloaded from the CCDC.
;
_cell_angle_alpha 90
_cell_angle_beta 95.7072(11)
_cell_angle_gamma 90
_cell_formula_units_Z 4
_cell_length_a 15.27681(17)
_cell_length_b 19.2189(3)
_cell_length_c 15.42856(19)
_cell_measurement_reflns_used 3963
_cell_measurement_temperature 293(2)
_cell_measurement_theta_max 76.0150
_cell_measurement_theta_min 4.8400
_cell_volume 4507.42(10)
_computing_cell_refinement 'CrysAlisPro 1.171.40.84a (Rigaku OD, 2020)'
_computing_data_collection 'CrysAlisPro 1.171.40.84a (Rigaku OD, 2020)'
_computing_data_reduction 'CrysAlisPro 1.171.40.84a (Rigaku OD, 2020)'
_computing_molecular_graphics 'Olex2 (Dolomanov et al., 2009)'
_computing_publication_material 'Olex2 (Dolomanov et al., 2009)'
_computing_structure_refinement 'ShelXL (Sheldrick, 2015)'
_computing_structure_solution 'ShelXT (Sheldrick, 2015)'
_diffrn_ambient_temperature 293(2)
_diffrn_detector 'Hybrid Pixel Array Detector'
_diffrn_detector_area_resol_mean 10.0000
_diffrn_detector_type HyPix
_diffrn_measured_fraction_theta_full 0.986
_diffrn_measured_fraction_theta_max 0.941
_diffrn_measurement_details
;
List of Runs (angles in degrees, time in seconds):

  # Type    Start    End  Width  t~exp~   \w     \q     \k     \f   Frames
#--------------------------------------------------------------------------
  1  \w     93.00 164.00   1.00    0.85    --  106.49  38.00  -4.00   71
  2  \w    101.00 178.00   1.00    0.85    --  106.49  19.00 120.00   77
  3  \w     47.00  73.00   1.00    0.10    --   48.45  38.00  -4.00   26
  4  \w     34.00 105.00   1.00    0.85    --  106.49 -77.00  60.00   71
  5  \w     34.00  65.00   1.00    0.85    --  106.49 -57.00  90.00   31
  6  \w     34.00  66.00   1.00    0.85    --  106.49 -57.00 120.00   32
  7  \w     90.00 105.00   1.00    0.85    --  106.49 -77.00-120.00   15
;
_diffrn_measurement_device 'four-circle diffractometer'
_diffrn_measurement_device_type 'XtaLAB Synergy, Dualflex, HyPix'
_diffrn_measurement_method '\w scans'
_diffrn_orient_matrix_type 'CrysAlisPro convention (1999,Acta A55,543-557)'
_diffrn_orient_matrix_UB_11 0.0545559000
_diffrn_orient_matrix_UB_12 0.0053759000
_diffrn_orient_matrix_UB_13 0.0892764000
_diffrn_orient_matrix_UB_21 -0.0732412000
_diffrn_orient_matrix_UB_22 -0.0381157000
_diffrn_orient_matrix_UB_23 0.0426315000
_diffrn_orient_matrix_UB_31 0.0439032000
_diffrn_orient_matrix_UB_32 -0.0703208000
_diffrn_orient_matrix_UB_33 -0.0163934000
_diffrn_radiation_monochromator mirror
_diffrn_radiation_probe x-ray
_diffrn_radiation_type CuK\a
_diffrn_radiation_wavelength 1.54184
_diffrn_reflns_av_R_equivalents 0.0511
_diffrn_reflns_av_unetI/netI 0.0480
_diffrn_reflns_Laue_measured_fraction_full 0.986
_diffrn_reflns_Laue_measured_fraction_max 0.941
_diffrn_reflns_limit_h_max 19
_diffrn_reflns_limit_h_min -18
_diffrn_reflns_limit_k_max 19
_diffrn_reflns_limit_k_min -24
_diffrn_reflns_limit_l_max 18
_diffrn_reflns_limit_l_min -19
_diffrn_reflns_number 28041
_diffrn_reflns_point_group_measured_fraction_full 0.986
_diffrn_reflns_point_group_measured_fraction_max 0.941
_diffrn_reflns_theta_full 67.684
_diffrn_reflns_theta_max 76.583
_diffrn_reflns_theta_min 3.685
_diffrn_source 'micro-focus sealed X-ray tube'
_diffrn_source_type 'PhotonJet (Cu) X-ray Source'
_exptl_absorpt_coefficient_mu 5.959
_exptl_absorpt_correction_T_max 1.00000
_exptl_absorpt_correction_T_min 0.58583
_exptl_absorpt_correction_type multi-scan
_exptl_absorpt_process_details
;
CrysAlisPro 1.171.40.84a (Rigaku Oxford Diffraction, 2020)
Empirical absorption correction using spherical harmonics,
implemented in SCALE3 ABSPACK scaling algorithm.
;
_exptl_crystal_colour 'clear light yellow'
_exptl_crystal_colour_lustre clear
_exptl_crystal_colour_modifier light
_exptl_crystal_colour_primary yellow
_exptl_crystal_density_diffrn 1.280
_exptl_crystal_description block
_exptl_crystal_F_000 1840
_exptl_crystal_size_max 0.1
_exptl_crystal_size_mid 0.1
_exptl_crystal_size_min 0.1
_refine_diff_density_max 0.596
_refine_diff_density_min -0.596
_refine_diff_density_rms 0.076
_refine_ls_extinction_method none
_refine_ls_goodness_of_fit_ref 1.061
_refine_ls_hydrogen_treatment mixed
_refine_ls_matrix_type full
_refine_ls_number_parameters 485
_refine_ls_number_reflns 8920
_refine_ls_number_restraints 0
_refine_ls_restrained_S_all 1.061
_refine_ls_R_factor_all 0.0548
_refine_ls_R_factor_gt 0.0450
_refine_ls_shift/su_max 0.001
_refine_ls_shift/su_mean 0.000
_refine_ls_structure_factor_coef Fsqd
_refine_ls_weighting_details 'w=1/[\s^2^(Fo^2^)+(0.0526P)^2^+2.7040P] where P=(Fo^2^+2Fc^2^)/3'
_refine_ls_weighting_scheme calc
_refine_ls_wR_factor_gt 0.1079
_refine_ls_wR_factor_ref 0.1120
_reflns_Friedel_coverage 0.000
_reflns_number_gt 7590
_reflns_number_total 8920
_reflns_threshold_expression 'I > 2\s(I)'
_cod_data_source_file d3dt00372h2.cif
_cod_data_source_block 210315a
_cod_original_cell_volume 4507.43(10)
_cod_database_code 7712807
_shelxl_version_number 2013-4
_chemical_oxdiff_formula CoC
_shelx_space_group_comment
;
The symmetry employed for this shelxl refinement is uniquely defined
by the following loop, which should always be used as a source of
symmetry information in preference to the above space-group names.
They are only intended as comments.
;
_shelx_estimated_absorpt_t_max 0.587
_shelx_estimated_absorpt_t_min 0.587
_diffrn_oxdiff_digest_frames
;
014bd8f8d260f17071027ccc47cf51b6f4000293117
;
_reflns_odcompleteness_completeness 62.90
_reflns_odcompleteness_iscentric 1
_reflns_odcompleteness_theta 66.97
_olex2_refinement_description
;
1. Fixed Uiso
 At 1.2 times of:
  All C(H) groups, All Si(H,H) groups
 At 1.5 times of:
  All C(H,H,H) groups
2.a Aromatic/amide H refined with riding coordinates:
 C36(H36), C2(H2), C35(H35), C3(H3), C34(H34), C32(H32), C21(H21), C6(H6),
 C17(H17), C33(H33), C4(H4), C20(H20), C5(H5), C18(H18), C19(H19)
2.b Idealised Me refined as rotating group:
 C10(H10A,H10B,H10C), C9(H9A,H9B,H9C), C24(H24A,H24B,H24C), C7(H7A,H7B,H7C),
 C28(H28A,H28B,H28C), C13(H13A,H13B,H13C), C23(H23A,H23B,H23C), C26(H26A,H26B,
 H26C), C27(H27A,H27B,H27C), C11(H11A,H11B,H11C), C38(H38A,H38B,H38C), C37(H37A,
 H37B,H37C), C14(H14A,H14B,H14C), C22(H22A,H22B,H22C), C39(H39A,H39B,H39C)
;
_olex2_submission_special_instructions 'No special instructions were received'
_oxdiff_exptl_absorpt_empirical_details
;
Empirical correction (ABSPACK) includes:
- Absorption correction using spherical harmonics
- Frame scaling
;
_oxdiff_exptl_absorpt_empirical_full_max 1.538
_oxdiff_exptl_absorpt_empirical_full_min 0.657

loop_
_space_group_symop_operation_xyz
'x, y, z'
'-x+1/2, y+1/2, -z+1/2'
'-x, -y, -z'
'x-1/2, -y-1/2, z-1/2'

loop_
_atom_site_label
_atom_site_type_symbol
_atom_site_fract_x
_atom_site_fract_y
_atom_site_fract_z
_atom_site_U_iso_or_equiv
_atom_site_adp_type
_atom_site_occupancy
_atom_site_site_symmetry_order
_atom_site_calc_flag
_atom_site_refinement_flags_posn
_atom_site_refinement_flags_adp
_atom_site_refinement_flags_occupancy
_atom_site_disorder_assembly
_atom_site_disorder_group
Co1 Co 0.23607(2) 0.69854(2) 0.51822(3) 0.02139(11) Uani 1 1 d . . . . .
Cl2 Cl 0.44892(4) 0.73273(4) 0.42251(4) 0.02793(14) Uani 1 1 d . . . . .
Si3 Si 0.22415(4) 0.61898(4) 0.61773(4) 0.02141(15) Uani 1 1 d . . . . .
Cl1 Cl 0.16225(4) 0.79622(4) 0.56379(4) 0.03153(15) Uani 1 1 d . . . . .
Si2 Si 0.30892(4) 0.73580(3) 0.41259(4) 0.01847(14) Uani 1 1 d . . . . .
Cl3 Cl 0.14491(5) 0.52857(4) 0.58941(5) 0.03606(16) Uani 1 1 d . . . . .
Si1 Si 0.35513(4) 0.73095(4) 0.61506(4) 0.02271(15) Uani 1 1 d . . . . .
H1B H 0.329(2) 0.7186(16) 0.701(2) 0.027 Uiso 1 1 d R . . . .
H1A H 0.431(2) 0.6923(15) 0.606(2) 0.027 Uiso 1 1 d R . . . .
P1 P 0.11183(4) 0.66976(5) 0.43677(5) 0.03321(18) Uani 1 1 d . . . . .
N1 N 0.29280(13) 0.70811(11) 0.29668(14) 0.0211(4) Uani 1 1 d . . . . .
N2 N 0.29028(13) 0.81369(11) 0.34119(14) 0.0218(4) Uani 1 1 d . . . . .
C15 C 0.28633(16) 0.59518(13) 0.75664(16) 0.0221(5) Uani 1 1 d . . . . .
N4 N 0.21036(13) 0.62761(11) 0.73553(13) 0.0227(4) Uani 1 1 d . . . . .
N3 N 0.31595(13) 0.57502(11) 0.68157(13) 0.0222(4) Uani 1 1 d . . . . .
C30 C 0.28006(14) 0.77408(13) 0.27047(16) 0.0204(5) Uani 1 1 d . . . . .
C31 C 0.25462(16) 0.79852(14) 0.17956(16) 0.0231(5) Uani 1 1 d . . . . .
C36 C 0.16582(17) 0.79938(15) 0.14795(17) 0.0280(6) Uani 1 1 d . . . . .
H36 H 0.1239 0.7829 0.1826 0.034 Uiso 1 1 calc R . . . .
C8 C 0.38848(17) 0.52645(14) 0.66619(18) 0.0272(6) Uani 1 1 d . . . . .
C1 C 0.39904(17) 0.82337(15) 0.62924(17) 0.0279(6) Uani 1 1 d . . . . .
C2 C 0.47800(18) 0.84445(15) 0.59852(19) 0.0320(6) Uani 1 1 d . . . . .
H2 H 0.5085 0.8134 0.5664 0.038 Uiso 1 1 calc R . . . .
C35 C 0.13974(19) 0.82464(17) 0.0654(2) 0.0374(7) Uani 1 1 d . . . . .
H35 H 0.0805 0.8253 0.0447 0.045 Uiso 1 1 calc R . . . .
C3 C 0.5119(2) 0.91077(17) 0.6150(2) 0.0440(8) Uani 1 1 d . . . . .
H3 H 0.5639 0.9239 0.5927 0.053 Uiso 1 1 calc R . . . .
C16 C 0.33285(17) 0.58508(15) 0.84498(17) 0.0273(6) Uani 1 1 d . . . . .
C29 C 0.27512(17) 0.88968(13) 0.35175(17) 0.0256(5) Uani 1 1 d . . . . .
C25 C 0.31955(18) 0.64740(14) 0.24537(18) 0.0292(6) Uani 1 1 d . . . . .
C34 C 0.2013(2) 0.84859(19) 0.0145(2) 0.0429(8) Uani 1 1 d . . . . .
H34 H 0.1838 0.8650 -0.0413 0.052 Uiso 1 1 calc R . . . .
C10 C 0.47617(19) 0.55010(18) 0.7134(2) 0.0395(7) Uani 1 1 d . . . . .
H10A H 0.4855 0.5983 0.7010 0.059 Uiso 1 1 calc GR . . . .
H10B H 0.5230 0.5229 0.6938 0.059 Uiso 1 1 calc GR . . . .
H10C H 0.4750 0.5440 0.7750 0.059 Uiso 1 1 calc GR . . . .
C9 C 0.3655(2) 0.45283(16) 0.6946(2) 0.0384(7) Uani 1 1 d . . . . .
H9A H 0.3669 0.4512 0.7569 0.058 Uiso 1 1 calc GR . . . .
H9B H 0.4074 0.4204 0.6757 0.058 Uiso 1 1 calc GR . . . .
H9C H 0.3076 0.4408 0.6690 0.058 Uiso 1 1 calc GR . . . .
C24 C 0.2490(2) 0.62964(16) 0.1717(2) 0.0364(7) Uani 1 1 d . . . . .
H24A H 0.1945 0.6200 0.1955 0.055 Uiso 1 1 calc GR . . . .
H24B H 0.2668 0.5895 0.1410 0.055 Uiso 1 1 calc GR . . . .
H24C H 0.2411 0.6683 0.1323 0.055 Uiso 1 1 calc GR . . . .
C32 C 0.31633(18) 0.82328(18) 0.1273(2) 0.0377(7) Uani 1 1 d . . . . .
H32 H 0.3758 0.8228 0.1474 0.045 Uiso 1 1 calc R . . . .
C12 C 0.15187(17) 0.66702(15) 0.78963(18) 0.0289(6) Uani 1 1 d . . . . .
C21 C 0.38940(19) 0.63568(17) 0.8812(2) 0.0366(7) Uani 1 1 d . . . . .
H21 H 0.3967 0.6770 0.8514 0.044 Uiso 1 1 calc R . . . .
C6 C 0.3573(2) 0.87121(17) 0.6790(2) 0.0372(7) Uani 1 1 d . . . . .
H6 H 0.3049 0.8588 0.7008 0.045 Uiso 1 1 calc R . . . .
C17 C 0.32135(19) 0.52307(17) 0.8896(2) 0.0367(7) Uani 1 1 d . . . . .
H17 H 0.2824 0.4893 0.8661 0.044 Uiso 1 1 calc R . . . .
C7 C 0.3949(2) 0.52691(17) 0.56765(19) 0.0360(7) Uani 1 1 d . . . . .
H7A H 0.3394 0.5133 0.5378 0.054 Uiso 1 1 calc GR . . . .
H7B H 0.4397 0.4948 0.5539 0.054 Uiso 1 1 calc GR . . . .
H7C H 0.4097 0.5729 0.5496 0.054 Uiso 1 1 calc GR . . . .
C33 C 0.2895(2) 0.8487(2) 0.0451(2) 0.0491(9) Uani 1 1 d . . . . .
H33 H 0.3309 0.8658 0.0102 0.059 Uiso 1 1 calc R . . . .
C28 C 0.1769(2) 0.90540(17) 0.3411(2) 0.0367(7) Uani 1 1 d . . . . .
H28A H 0.1523 0.8911 0.2843 0.055 Uiso 1 1 calc GR . . . .
H28B H 0.1679 0.9545 0.3479 0.055 Uiso 1 1 calc GR . . . .
H28C H 0.1486 0.8806 0.3846 0.055 Uiso 1 1 calc GR . . . .
C4 C 0.4692(2) 0.95696(18) 0.6640(3) 0.0534(10) Uani 1 1 d . . . . .
H4 H 0.4918 1.0014 0.6749 0.064 Uiso 1 1 calc R . . . .
C20 C 0.4353(2) 0.6244(2) 0.9624(2) 0.0507(9) Uani 1 1 d . . . . .
H20 H 0.4729 0.6585 0.9875 0.061 Uiso 1 1 calc R . . . .
C13 C 0.1455(2) 0.63274(18) 0.8779(2) 0.0394(7) Uani 1 1 d . . . . .
H13A H 0.1341 0.5839 0.8699 0.059 Uiso 1 1 calc GR . . . .
H13B H 0.0986 0.6537 0.9057 0.059 Uiso 1 1 calc GR . . . .
H13C H 0.2000 0.6390 0.9139 0.059 Uiso 1 1 calc GR . . . .
C23 C 0.3331(2) 0.58684(16) 0.3094(2) 0.0383(7) Uani 1 1 d . . . . .
H23A H 0.3806 0.5975 0.3529 0.057 Uiso 1 1 calc GR . . . .
H23B H 0.3471 0.5455 0.2786 0.057 Uiso 1 1 calc GR . . . .
H23C H 0.2802 0.5794 0.3368 0.057 Uiso 1 1 calc GR . . . .
C26 C 0.3135(2) 0.90731(16) 0.4439(2) 0.0421(8) Uani 1 1 d . . . . .
H26A H 0.2852 0.8797 0.4847 0.063 Uiso 1 1 calc GR . . . .
H26B H 0.3042 0.9558 0.4550 0.063 Uiso 1 1 calc GR . . . .
H26C H 0.3755 0.8976 0.4499 0.063 Uiso 1 1 calc GR . . . .
C27 C 0.3216(3) 0.93180(17) 0.2863(3) 0.0497(9) Uani 1 1 d . . . . .
H27A H 0.3820 0.9175 0.2885 0.075 Uiso 1 1 calc GR . . . .
H27B H 0.3189 0.9804 0.3003 0.075 Uiso 1 1 calc GR . . . .
H27C H 0.2932 0.9241 0.2287 0.075 Uiso 1 1 calc GR . . . .
C5 C 0.3919(2) 0.93681(18) 0.6969(3) 0.0506(9) Uani 1 1 d . . . . .
H5 H 0.3632 0.9675 0.7312 0.061 Uiso 1 1 calc R . . . .
C11 C 0.1836(2) 0.74205(17) 0.8024(2) 0.0420(7) Uani 1 1 d . . . . .
H11A H 0.2413 0.7423 0.8332 0.063 Uiso 1 1 calc GR . . . .
H11B H 0.1438 0.7672 0.8353 0.063 Uiso 1 1 calc GR . . . .
H11C H 0.1855 0.7638 0.7466 0.063 Uiso 1 1 calc GR . . . .
C38 C 0.01264(18) 0.6662(2) 0.4936(2) 0.0475(9) Uani 1 1 d . . . . .
H38A H 0.0142 0.6253 0.5294 0.071 Uiso 1 1 calc GR . . . .
H38B H -0.0382 0.6646 0.4517 0.071 Uiso 1 1 calc GR . . . .
H38C H 0.0098 0.7068 0.5295 0.071 Uiso 1 1 calc GR . . . .
C37 C 0.0738(2) 0.7304(2) 0.3501(2) 0.0546(10) Uani 1 1 d . . . . .
H37A H 0.0679 0.7759 0.3743 0.082 Uiso 1 1 calc GR . . . .
H37B H 0.0178 0.7152 0.3228 0.082 Uiso 1 1 calc GR . . . .
H37C H 0.1156 0.7318 0.3077 0.082 Uiso 1 1 calc GR . . . .
C18 C 0.3694(2) 0.5129(2) 0.9701(2) 0.0497(9) Uani 1 1 d . . . . .
H18 H 0.3632 0.4715 1.0000 0.060 Uiso 1 1 calc R . . . .
C14 C 0.06172(19) 0.6666(2) 0.7368(2) 0.0415(8) Uani 1 1 d . . . . .
H14A H 0.0655 0.6903 0.6826 0.062 Uiso 1 1 calc GR . . . .
H14B H 0.0198 0.6899 0.7692 0.062 Uiso 1 1 calc GR . . . .
H14C H 0.0433 0.6194 0.7257 0.062 Uiso 1 1 calc GR . . . .
C19 C 0.4250(2) 0.5626(2) 1.0053(2) 0.0540(10) Uani 1 1 d . . . . .
H19 H 0.4565 0.5548 1.0592 0.065 Uiso 1 1 calc R . . . .
C22 C 0.4067(2) 0.66274(19) 0.2078(2) 0.0431(8) Uani 1 1 d . . . . .
H22A H 0.3970 0.6964 0.1619 0.065 Uiso 1 1 calc GR . . . .
H22B H 0.4292 0.6206 0.1850 0.065 Uiso 1 1 calc GR . . . .
H22C H 0.4483 0.6808 0.2528 0.065 Uiso 1 1 calc GR . . . .
C39 C 0.1036(2) 0.5878(2) 0.3768(2) 0.0545(10) Uani 1 1 d . . . . .
H39A H 0.1376 0.5907 0.3278 0.082 Uiso 1 1 calc GR . . . .
H39B H 0.0432 0.5789 0.3566 0.082 Uiso 1 1 calc GR . . . .
H39C H 0.1257 0.5506 0.4144 0.082 Uiso 1 1 calc GR . . . .
H H 0.280(3) 0.642(2) 0.494(3) 0.056(11) Uiso 1 1 d . . . . .

loop_
_atom_site_aniso_label
_atom_site_aniso_U_11
_atom_site_aniso_U_22
_atom_site_aniso_U_33
_atom_site_aniso_U_23
_atom_site_aniso_U_13
_atom_site_aniso_U_12
Co1 0.01285(18) 0.0291(2) 0.0218(2) 0.00278(17) -0.00039(15) 0.00111(16)
Cl2 0.0133(2) 0.0429(4) 0.0269(3) 0.0036(3) -0.0012(2) 0.0000(2)
Si3 0.0163(3) 0.0269(4) 0.0210(3) 0.0001(3) 0.0013(2) 0.0007(3)
Cl1 0.0229(3) 0.0376(4) 0.0341(3) 0.0037(3) 0.0029(2) 0.0125(3)
Si2 0.0122(3) 0.0212(3) 0.0214(3) 0.0016(3) -0.0014(2) 0.0014(2)
Cl3 0.0345(3) 0.0380(4) 0.0343(3) 0.0004(3) -0.0032(3) -0.0134(3)
Si1 0.0179(3) 0.0249(4) 0.0246(3) 0.0022(3) -0.0017(2) 0.0005(3)
P1 0.0157(3) 0.0557(5) 0.0273(3) 0.0086(3) -0.0025(2) -0.0077(3)
N1 0.0177(9) 0.0212(11) 0.0238(10) -0.0009(8) -0.0013(8) 0.0011(8)
N2 0.0213(10) 0.0203(11) 0.0223(10) 0.0014(8) -0.0049(8) 0.0023(8)
C15 0.0179(11) 0.0220(12) 0.0261(12) 0.0003(10) 0.0016(9) -0.0017(9)
N4 0.0186(10) 0.0280(11) 0.0220(10) 0.0012(9) 0.0043(8) 0.0028(8)
N3 0.0185(9) 0.0245(11) 0.0232(10) -0.0005(9) 0.0003(8) 0.0023(8)
C30 0.0119(10) 0.0244(13) 0.0242(12) 0.0011(10) -0.0019(9) -0.0007(9)
C31 0.0196(11) 0.0265(13) 0.0225(12) 0.0013(10) -0.0020(9) 0.0026(10)
C36 0.0223(12) 0.0344(15) 0.0259(13) 0.0025(11) -0.0048(10) -0.0038(11)
C8 0.0228(12) 0.0253(14) 0.0335(14) -0.0028(11) 0.0024(10) 0.0083(10)
C1 0.0257(13) 0.0297(14) 0.0256(13) 0.0035(11) -0.0107(10) 0.0017(11)
C2 0.0248(13) 0.0320(15) 0.0369(15) 0.0002(12) -0.0086(11) -0.0016(11)
C35 0.0281(14) 0.0484(19) 0.0328(15) 0.0024(13) -0.0120(12) 0.0007(13)
C3 0.0310(15) 0.0355(17) 0.061(2) 0.0057(15) -0.0182(15) -0.0077(13)
C16 0.0229(12) 0.0366(15) 0.0223(12) -0.0010(11) 0.0011(10) 0.0037(11)
C29 0.0286(13) 0.0183(13) 0.0284(13) 0.0000(10) -0.0041(10) 0.0031(10)
C25 0.0283(13) 0.0274(14) 0.0307(14) -0.0097(11) -0.0021(11) 0.0050(11)
C34 0.0421(17) 0.059(2) 0.0261(14) 0.0106(14) -0.0032(13) 0.0086(15)
C10 0.0239(13) 0.0421(18) 0.0513(18) -0.0043(15) -0.0028(13) 0.0118(12)
C9 0.0488(18) 0.0273(15) 0.0392(16) -0.0028(13) 0.0048(14) 0.0073(13)
C24 0.0409(16) 0.0322(16) 0.0336(15) -0.0112(13) -0.0083(13) 0.0029(13)
C32 0.0195(13) 0.058(2) 0.0351(15) 0.0099(14) 0.0018(11) 0.0034(13)
C12 0.0238(12) 0.0353(15) 0.0285(13) -0.0038(12) 0.0076(10) 0.0051(11)
C21 0.0310(14) 0.0437(18) 0.0341(15) -0.0103(13) -0.0029(12) 0.0007(13)
C6 0.0339(15) 0.0405(17) 0.0350(15) -0.0066(13) -0.0083(12) 0.0064(13)
C17 0.0300(14) 0.0475(18) 0.0328(15) 0.0085(13) 0.0039(12) 0.0038(13)
C7 0.0351(15) 0.0376(17) 0.0366(16) -0.0032(13) 0.0106(12) 0.0093(13)
C33 0.0366(17) 0.075(3) 0.0373(17) 0.0221(17) 0.0125(14) 0.0017(16)
C28 0.0334(15) 0.0363(16) 0.0380(16) -0.0100(13) -0.0078(12) 0.0140(13)
C4 0.0430(19) 0.0301(17) 0.080(3) -0.0098(17) -0.0269(18) -0.0019(14)
C20 0.0384(17) 0.070(3) 0.0410(18) -0.0230(18) -0.0110(14) 0.0099(16)
C13 0.0381(16) 0.0493(19) 0.0331(15) 0.0015(14) 0.0144(13) 0.0074(14)
C23 0.0445(17) 0.0285(15) 0.0397(16) -0.0054(13) -0.0065(13) 0.0115(13)
C26 0.0521(19) 0.0264(15) 0.0419(17) -0.0069(13) -0.0247(15) 0.0040(13)
C27 0.059(2) 0.0245(16) 0.068(2) 0.0041(15) 0.0207(18) -0.0017(15)
C5 0.049(2) 0.0401(19) 0.059(2) -0.0203(17) -0.0159(17) 0.0123(15)
C11 0.0445(18) 0.0354(17) 0.0476(18) -0.0084(14) 0.0129(15) 0.0030(14)
C38 0.0180(13) 0.080(3) 0.0436(18) 0.0170(17) -0.0004(12) -0.0045(15)
C37 0.0222(14) 0.097(3) 0.0429(18) 0.031(2) -0.0068(13) -0.0067(17)
C18 0.051(2) 0.070(2) 0.0291(16) 0.0166(16) 0.0088(14) 0.0205(18)
C14 0.0235(13) 0.059(2) 0.0418(17) -0.0085(15) 0.0039(12) 0.0112(14)
C19 0.050(2) 0.086(3) 0.0237(15) -0.0073(17) -0.0079(14) 0.026(2)
C22 0.0344(15) 0.051(2) 0.0456(18) -0.0155(15) 0.0110(13) 0.0077(14)
C39 0.0416(18) 0.083(3) 0.0375(18) -0.0075(18) -0.0032(14) -0.0258(18)

loop_
_atom_type_symbol
_atom_type_description
_atom_type_scat_dispersion_real
_atom_type_scat_dispersion_imag
_atom_type_scat_source
C C 0.0181 0.0091 'International Tables Vol C Tables 4.2.6.8 and 6.1.1.4'
H H 0.0000 0.0000 'International Tables Vol C Tables 4.2.6.8 and 6.1.1.4'
Cl Cl 0.3639 0.7018 'International Tables Vol C Tables 4.2.6.8 and 6.1.1.4'
Co Co -2.3653 3.6143 'International Tables Vol C Tables 4.2.6.8 and 6.1.1.4'
N N 0.0311 0.0180 'International Tables Vol C Tables 4.2.6.8 and 6.1.1.4'
P P 0.2955 0.4335 'International Tables Vol C Tables 4.2.6.8 and 6.1.1.4'
Si Si 0.2541 0.3302 'International Tables Vol C Tables 4.2.6.8 and 6.1.1.4'

loop_
_geom_angle_atom_site_label_1
_geom_angle_atom_site_label_2
_geom_angle_atom_site_label_3
_geom_angle
_geom_angle_site_symmetry_1
_geom_angle_site_symmetry_3
_geom_angle_publ_flag
Si3 Co1 Cl1 105.93(3) . . ?
Si3 Co1 Si1 81.39(3) . . ?
Si3 Co1 P1 95.52(3) . . ?
Si2 Co1 Si3 146.86(3) . . ?
Si2 Co1 Cl1 104.98(3) . . ?
Si2 Co1 Si1 88.14(3) . . ?
Si2 Co1 P1 97.39(3) . . ?
Si1 Co1 Cl1 87.79(3) . . ?
P1 Co1 Cl1 87.70(3) . . ?
P1 Co1 Si1 173.61(3) . . ?
Co1 Si3 C15 137.47(7) . . ?
Cl3 Si3 Co1 120.65(4) . . ?
Cl3 Si3 C15 101.63(7) . . ?
N4 Si3 Co1 130.53(8) . . ?
N4 Si3 Cl3 98.94(8) . . ?
N4 Si3 C15 35.25(9) . . ?
N3 Si3 Co1 125.83(7) . . ?
N3 Si3 Cl3 97.02(8) . . ?
N3 Si3 C15 35.64(9) . . ?
N3 Si3 N4 70.81(9) . . ?
Co1 Si2 C30 138.46(6) . . ?
Cl2 Si2 Co1 121.33(3) . . ?
Cl2 Si2 C30 99.92(6) . . ?
N1 Si2 Co1 126.56(7) . . ?
N1 Si2 Cl2 95.58(7) . . ?
N1 Si2 N2 70.33(9) . . ?
N1 Si2 C30 35.37(9) . . ?
N2 Si2 Co1 130.19(7) . . ?
N2 Si2 Cl2 99.09(7) . . ?
N2 Si2 C30 34.99(9) . . ?
C1 Si1 Co1 124.68(8) . . ?
C38 P1 Co1 115.95(12) . . ?
C37 P1 Co1 116.37(12) . . ?
C37 P1 C38 99.02(16) . . ?
C37 P1 C39 100.3(2) . . ?
C39 P1 Co1 120.64(13) . . ?
C39 P1 C38 101.10(18) . . ?
C30 N1 Si2 91.19(15) . . ?
C30 N1 C25 128.3(2) . . ?
C25 N1 Si2 135.93(17) . . ?
C30 N2 Si2 91.36(16) . . ?
C30 N2 C29 130.2(2) . . ?
C29 N2 Si2 137.64(17) . . ?
N4 C15 Si3 53.79(12) . . ?
N4 C15 N3 106.6(2) . . ?
N4 C15 C16 127.8(2) . . ?
N3 C15 Si3 52.93(12) . . ?
N3 C15 C16 125.6(2) . . ?
C16 C15 Si3 174.47(19) . . ?
C15 N4 Si3 90.96(15) . . ?
C15 N4 C12 131.2(2) . . ?
C12 N4 Si3 136.60(17) . . ?
C15 N3 Si3 91.43(15) . . ?
C15 N3 C8 129.8(2) . . ?
C8 N3 Si3 138.15(17) . . ?
N1 C30 Si2 53.44(12) . . ?
N1 C30 C31 126.7(2) . . ?
N2 C30 Si2 53.65(13) . . ?
N2 C30 N1 107.1(2) . . ?
N2 C30 C31 126.2(2) . . ?
C31 C30 Si2 175.92(17) . . ?
C36 C31 C30 119.0(2) . . ?
C32 C31 C30 121.8(2) . . ?
C32 C31 C36 119.1(2) . . ?
C35 C36 C31 120.4(3) . . ?
N3 C8 C10 111.7(2) . . ?
N3 C8 C9 109.8(2) . . ?
N3 C8 C7 106.1(2) . . ?
C10 C8 C9 110.7(2) . . ?
C10 C8 C7 109.3(2) . . ?
C9 C8 C7 109.2(2) . . ?
C2 C1 Si1 122.5(2) . . ?
C6 C1 Si1 120.3(2) . . ?
C6 C1 C2 116.9(3) . . ?
C3 C2 C1 121.5(3) . . ?
C34 C35 C36 119.8(3) . . ?
C4 C3 C2 120.3(3) . . ?
C21 C16 C15 120.1(3) . . ?
C21 C16 C17 120.4(3) . . ?
C17 C16 C15 119.5(3) . . ?
N2 C29 C28 110.2(2) . . ?
N2 C29 C26 105.7(2) . . ?
N2 C29 C27 111.1(2) . . ?
C28 C29 C27 110.0(3) . . ?
C26 C29 C28 109.9(2) . . ?
C26 C29 C27 109.8(3) . . ?
N1 C25 C24 111.1(2) . . ?
N1 C25 C23 106.3(2) . . ?
N1 C25 C22 110.2(2) . . ?
C24 C25 C23 110.6(2) . . ?
C24 C25 C22 109.7(3) . . ?
C23 C25 C22 108.9(2) . . ?
C35 C34 C33 120.6(3) . . ?
C33 C32 C31 119.9(3) . . ?
N4 C12 C13 112.1(2) . . ?
N4 C12 C11 110.6(2) . . ?
N4 C12 C14 104.9(2) . . ?
C13 C12 C11 109.9(3) . . ?
C13 C12 C14 109.9(2) . . ?
C11 C12 C14 109.3(3) . . ?
C16 C21 C20 119.6(3) . . ?
C5 C6 C1 121.7(3) . . ?
C18 C17 C16 118.6(3) . . ?
C34 C33 C32 120.2(3) . . ?
C3 C4 C5 119.4(3) . . ?
C19 C20 C21 119.7(3) . . ?
C6 C5 C4 120.2(3) . . ?
C19 C18 C17 120.8(3) . . ?
C18 C19 C20 120.8(3) . . ?

loop_
_geom_bond_atom_site_label_1
_geom_bond_atom_site_label_2
_geom_bond_distance
_geom_bond_site_symmetry_2
_geom_bond_publ_flag
Co1 Si3 2.1872(8) . ?
Co1 Cl1 2.3342(8) . ?
Co1 Si2 2.1835(7) . ?
Co1 Si1 2.3212(8) . ?
Co1 P1 2.2390(8) . ?
Cl2 Si2 2.1299(8) . ?
Si3 Cl3 2.1379(9) . ?
Si3 C15 2.302(3) . ?
Si3 N4 1.858(2) . ?
Si3 N3 1.837(2) . ?
Si2 N1 1.859(2) . ?
Si2 N2 1.864(2) . ?
Si2 C30 2.313(3) . ?
Si1 C1 1.904(3) . ?
P1 C38 1.826(3) . ?
P1 C37 1.824(3) . ?
P1 C39 1.825(4) . ?
N1 C30 1.339(3) . ?
N1 C25 1.490(3) . ?
N2 C30 1.327(3) . ?
N2 C29 1.490(3) . ?
C15 N4 1.329(3) . ?
C15 N3 1.342(3) . ?
C15 C16 1.486(4) . ?
N4 C12 1.489(3) . ?
N3 C8 1.486(3) . ?
C30 C31 1.494(3) . ?
C31 C36 1.395(4) . ?
C31 C32 1.385(4) . ?
C36 C35 1.384(4) . ?
C8 C10 1.529(4) . ?
C8 C9 1.532(4) . ?
C8 C7 1.533(4) . ?
C1 C2 1.399(4) . ?
C1 C6 1.392(4) . ?
C2 C3 1.390(4) . ?
C35 C34 1.364(5) . ?
C3 C4 1.372(5) . ?
C16 C21 1.381(4) . ?
C16 C17 1.396(4) . ?
C29 C28 1.523(4) . ?
C29 C26 1.521(4) . ?
C29 C27 1.524(4) . ?
C25 C24 1.526(4) . ?
C25 C23 1.527(4) . ?
C25 C22 1.533(4) . ?
C34 C33 1.382(5) . ?
C32 C33 1.383(4) . ?
C12 C13 1.525(4) . ?
C12 C11 1.528(4) . ?
C12 C14 1.529(4) . ?
C21 C20 1.390(5) . ?
C6 C5 1.384(5) . ?
C17 C18 1.391(5) . ?
C4 C5 1.386(6) . ?
C20 C19 1.378(6) . ?
C18 C19 1.356(6) . ?
